data_2233023
loop_
_publ_author_name
'Portalone, Gustavo'

_publ_section_title
;
 A new polymorph of 2,6-dimethoxybenzoic acid
;
_journal_coeditor_code XU5390
_journal_issue 12
_journal_name_full 'Acta Crystallographica Section E'
_journal_page_first o3394
_journal_page_last o3395
_journal_paper_doi 10.1107/S1600536811049075
_journal_volume 67
_journal_year 2011
_chemical_formula_iupac 'C9 H10 O4'
_chemical_formula_moiety 'C9 H10 O4'
_chemical_formula_sum 'C9 H10 O4'
_chemical_formula_weight 182.17
_chemical_name_systematic
;
2,6-dimethoxybenzoic acid
;
_space_group_IT_number 92
_symmetry_cell_setting tetragonal
_symmetry_space_group_name_Hall 'P 4abw 2nw'
_symmetry_space_group_name_H-M 'P 41 21 2'
_atom_sites_solution_hydrogens geom
_atom_sites_solution_primary direct
_atom_sites_solution_secondary difmap
_audit_creation_method SHELXL-97
_cell_angle_alpha 90.00
_cell_angle_beta 90.00
_cell_angle_gamma 90.00
_cell_formula_units_Z 8
_cell_length_a 8.1423(3)
_cell_length_b 8.1423(3)
_cell_length_c 27.6814(18)
_cell_measurement_reflns_used 4278
_cell_measurement_temperature 298(2)
_cell_measurement_theta_max 32.3393
_cell_measurement_theta_min 2.8870
_cell_volume 1835.20(15)
_computing_cell_refinement 'CrysAlis RED (Oxford Diffraction, 2006)'
_computing_data_collection 'CrysAlis CCD (Oxford Diffraction, 2006)'
_computing_data_reduction 'CrysAlis RED (Oxford Diffraction, 2006)'
_computing_molecular_graphics '<i>ORTEP-3 for Windows</i> (Farrugia, 1997)'
_computing_publication_material 'WinGX (Farrugia, 1999)'
_computing_structure_refinement 'SHELXL97 (Sheldrick, 2008)'
_computing_structure_solution 'SIR97 (Altomare <i>et al.</i>, 1999)'
_diffrn_ambient_temperature 298(2)
_diffrn_detector_area_resol_mean 16.0696
_diffrn_measured_fraction_theta_full 0.999
_diffrn_measured_fraction_theta_max 0.999
_diffrn_measurement_device_type 'Oxford Diffraction Xcalibur S CCD'
_diffrn_measurement_method '\w and \f'
_diffrn_radiation_monochromator graphite
_diffrn_radiation_type MoK\a
_diffrn_radiation_wavelength 0.71069
_diffrn_reflns_av_R_equivalents 0.0417
_diffrn_reflns_av_sigmaI/netI 0.0251
_diffrn_reflns_limit_h_max 10
_diffrn_reflns_limit_h_min -11
_diffrn_reflns_limit_k_max 11
_diffrn_reflns_limit_k_min -8
_diffrn_reflns_limit_l_max 38
_diffrn_reflns_limit_l_min -38
_diffrn_reflns_number 11616
_diffrn_reflns_theta_full 30.00
_diffrn_reflns_theta_max 30.00
_diffrn_reflns_theta_min 2.90
_exptl_absorpt_coefficient_mu 0.105
_exptl_absorpt_correction_T_max 0.99894
_exptl_absorpt_correction_T_min 0.87834
_exptl_absorpt_correction_type multi-scan
_exptl_absorpt_process_details
;
(CrysAlis RED; Oxford Diffraction, 2006).
;
_exptl_crystal_colour colourless
_exptl_crystal_density_diffrn 1.319
_exptl_crystal_density_method 'not measured'
_exptl_crystal_description tablets
_exptl_crystal_F_000 768
_exptl_crystal_size_max 0.30
_exptl_crystal_size_mid 0.25
_exptl_crystal_size_min 0.21
_refine_diff_density_max 0.181
_refine_diff_density_min -0.165
_refine_ls_extinction_coef 0.017(3)
_refine_ls_extinction_expression Fc^*^=kFc[1+0.001xFc^2^\l^3^/sin(2\q)]^-1/4^
_refine_ls_extinction_method 'SHELXL97 (Sheldrick, 2008)'
_refine_ls_goodness_of_fit_ref 1.190
_refine_ls_hydrogen_treatment mixed
_refine_ls_matrix_type full
_refine_ls_number_parameters 133
_refine_ls_number_reflns 1653
_refine_ls_number_restraints 0
_refine_ls_restrained_S_all 1.190
_refine_ls_R_factor_all 0.0844
_refine_ls_R_factor_gt 0.0620
_refine_ls_shift/su_max 0.000
_refine_ls_shift/su_mean 0.000
_refine_ls_structure_factor_coef Fsqd
_refine_ls_weighting_details 'calc w=1/[\s^2^(Fo^2^)+(0.0659P)^2^+0.2634P] where P=(Fo^2^+2Fc^2^)/3'
_refine_ls_weighting_scheme calc
_refine_ls_wR_factor_gt 0.1364
_refine_ls_wR_factor_ref 0.1466
_reflns_number_gt 1332
_reflns_number_total 1653
_reflns_threshold_expression I>2\s(I)
_cod_data_source_file xu5390.cif
_cod_data_source_block I
_cod_database_code 2233023
_cod_database_fobs_code 2233023

loop_
_symmetry_equiv_pos_as_xyz
'x, y, z'
'-x, -y, z+1/2'
'x+1/2, -y+1/2, -z+3/4'
'-x+1/2, y+1/2, -z+1/4'
'-y, -x, -z+1/2'
'y, x, -z'
'y+1/2, -x+1/2, z+3/4'
'-y+1/2, x+1/2, z+1/4'

loop_
_atom_site_type_symbol
_atom_site_label
_atom_site_fract_x
_atom_site_fract_y
_atom_site_fract_z
_atom_site_U_iso_or_equiv
_atom_site_adp_type
_atom_site_calc_flag
_atom_site_refinement_flags
_atom_site_occupancy
_atom_site_symmetry_multiplicity
O O1 0.7090(3) 0.1661(3) 0.71019(8) 0.0558(6) Uani d . 1 1
H H1 0.733(5) 0.209(5) 0.7340(15) 0.023(14) Uiso d P 0.53(5) 1
O O2 0.5271(3) 0.3665(2) 0.70822(7) 0.0508(6) Uani d . 1 1
H H2 0.566(7) 0.393(7) 0.7333(17) 0.031(18) Uiso d P 0.47(5) 1
O O3 0.7742(3) 0.2435(3) 0.60828(6) 0.0652(7) Uani d . 1 1
O O4 0.2838(3) 0.1176(3) 0.68526(7) 0.0618(6) Uani d . 1 1
C C1 0.5250(3) 0.1775(3) 0.64409(7) 0.0362(6) Uani d . 1 1
C C2 0.6221(4) 0.1801(3) 0.60276(8) 0.0456(7) Uani d . 1 1
C C3 0.5579(5) 0.1225(4) 0.55922(9) 0.0644(9) Uani d . 1 1
H H3 0.6230 0.1245 0.5299 0.077 Uiso calc R 1 1
C C4 0.3993(6) 0.0628(5) 0.55889(11) 0.0749(11) Uani d . 1 1
H H4 0.3547 0.0220 0.5287 0.090 Uiso calc R 1 1
C C5 0.3025(5) 0.0583(4) 0.59895(12) 0.0653(9) Uani d . 1 1
H H5 0.1917 0.0147 0.5972 0.078 Uiso calc R 1 1
C C6 0.3652(4) 0.1176(3) 0.64256(9) 0.0447(7) Uani d . 1 1
C C7 0.5920(3) 0.2410(3) 0.69057(7) 0.0329(5) Uani d . 1 1
C C8 0.8729(5) 0.2678(4) 0.56701(12) 0.0722(11) Uani d . 1 1
H H8A 0.889(3) 0.164(2) 0.5507(7) 0.108 Uiso calc R 1 1
H H8B 0.978(3) 0.312(3) 0.5767(3) 0.108 Uiso calc R 1 1
H H8C 0.819(2) 0.344(3) 0.5453(7) 0.108 Uiso calc R 1 1
C C9 0.1147(5) 0.0710(6) 0.68556(15) 0.0917(14) Uani d . 1 1
H H9A 0.0518(15) 0.147(3) 0.6655(11) 0.138 Uiso calc R 1 1
H H9B 0.0730(16) 0.074(4) 0.7186(7) 0.138 Uiso calc R 1 1
H H9C 0.1036(7) -0.040(3) 0.6728(11) 0.138 Uiso calc R 1 1

loop_
_atom_site_aniso_label
_atom_site_aniso_U_11
_atom_site_aniso_U_22
_atom_site_aniso_U_33
_atom_site_aniso_U_12
_atom_site_aniso_U_13
_atom_site_aniso_U_23
O1 0.0679(14) 0.0562(13) 0.0432(9) 0.0162(11) -0.0267(10) -0.0181(9)
O2 0.0616(13) 0.0497(12) 0.0412(9) 0.0118(10) -0.0217(10) -0.0159(9)
O3 0.0665(15) 0.0862(17) 0.0428(10) -0.0139(13) 0.0104(10) -0.0077(11)
O4 0.0504(13) 0.0836(16) 0.0513(10) -0.0242(12) -0.0085(10) 0.0041(11)
C1 0.0506(15) 0.0330(12) 0.0251(9) -0.0008(11) -0.0133(10) -0.0031(9)
C2 0.0618(18) 0.0448(15) 0.0302(10) 0.0038(14) -0.0069(12) -0.0045(11)
C3 0.094(3) 0.069(2) 0.0306(12) 0.014(2) -0.0103(15) -0.0175(14)
C4 0.095(3) 0.083(2) 0.0461(16) 0.007(2) -0.0347(18) -0.0298(17)
C5 0.068(2) 0.064(2) 0.0636(17) -0.0076(16) -0.0356(17) -0.0177(17)
C6 0.0530(17) 0.0412(14) 0.0400(12) -0.0028(13) -0.0173(12) -0.0035(11)
C7 0.0373(13) 0.0370(13) 0.0242(8) -0.0047(10) -0.0050(9) -0.0023(9)
C8 0.095(3) 0.057(2) 0.0641(18) -0.0006(19) 0.0319(19) -0.0022(17)
C9 0.063(3) 0.123(4) 0.089(3) -0.034(2) -0.007(2) 0.003(3)

loop_
_atom_type_symbol
_atom_type_description
_atom_type_scat_dispersion_real
_atom_type_scat_dispersion_imag
_atom_type_scat_source
C C 0.0033 0.0016 'International Tables Vol C Tables 4.2.6.8 and 6.1.1.4'
H H 0.0000 0.0000 'International Tables Vol C Tables 4.2.6.8 and 6.1.1.4'
O O 0.0106 0.0060 'International Tables Vol C Tables 4.2.6.8 and 6.1.1.4'

loop_
_geom_angle_atom_site_label_1
_geom_angle_atom_site_label_2
_geom_angle_atom_site_label_3
_geom_angle
C7 O1 H1 110(3)
C7 O2 H2 113(4)
C2 O3 C8 119.0(2)
C6 O4 C9 118.5(3)
C2 C1 C6 120.8(2)
C2 C1 C7 119.8(2)
C6 C1 C7 119.4(2)
O3 C2 C1 115.7(2)
O3 C2 C3 124.8(3)
C1 C2 C3 119.5(3)
C4 C3 C2 118.4(3)
C4 C3 H3 120.8
C2 C3 H3 120.8
C5 C4 C3 123.1(3)
C5 C4 H4 118.5
C3 C4 H4 118.5
C4 C5 C6 118.9(3)
C4 C5 H5 120.6
C6 C5 H5 120.6
O4 C6 C1 115.5(2)
O4 C6 C5 125.1(3)
C1 C6 C5 119.3(3)
O2 C7 O1 123.3(2)
O2 C7 C1 117.8(2)
O1 C7 C1 118.9(2)
O3 C8 H8A 109.5
O3 C8 H8B 109.5
H8A C8 H8B 109.5
O3 C8 H8C 109.5
H8A C8 H8C 109.5
H8B C8 H8C 109.5
O4 C9 H9A 109.5
O4 C9 H9B 109.5
H9A C9 H9B 109.5
O4 C9 H9C 109.5
H9A C9 H9C 109.5
H9B C9 H9C 109.5

loop_
_geom_bond_atom_site_label_1
_geom_bond_atom_site_label_2
_geom_bond_distance
O1 C7 1.254(3)
O1 H1 0.77(4)
O2 C7 1.250(3)
O2 H2 0.79(5)
O3 C2 1.350(4)
O3 C8 1.411(4)
O4 C6 1.355(4)
O4 C9 1.428(5)
C1 C2 1.391(4)
C1 C6 1.391(4)
C1 C7 1.490(3)
C2 C3 1.395(4)
C3 C4 1.380(6)
C3 H3 0.9700
C4 C5 1.361(5)
C4 H4 0.9700
C5 C6 1.397(4)
C5 H5 0.9700
C8 H8A 0.9684
C8 H8B 0.9684
C8 H8C 0.9684
C9 H9A 0.9766
C9 H9B 0.9766
C9 H9C 0.9766

loop_
_geom_hbond_atom_site_label_D
_geom_hbond_atom_site_label_H
_geom_hbond_atom_site_label_A
_geom_hbond_site_symmetry_A
_geom_hbond_distance_DH
_geom_hbond_distance_HA
_geom_hbond_distance_DA
_geom_hbond_angle_DHA
O1 H1 O1 5_666 0.77(4) 1.87(4) 2.632(4) 168(5)
O2 H2 O2 5_666 0.79(5) 1.83(5) 2.618(4) 173(5)

loop_
_geom_torsion_atom_site_label_1
_geom_torsion_atom_site_label_2
_geom_torsion_atom_site_label_3
_geom_torsion_atom_site_label_4
_geom_torsion
C8 O3 C2 C1 -172.8(3)
C8 O3 C2 C3 5.7(5)
C6 C1 C2 O3 178.9(2)
C7 C1 C2 O3 -0.6(4)
C6 C1 C2 C3 0.3(4)
C7 C1 C2 C3 -179.2(3)
O3 C2 C3 C4 -179.2(3)
C1 C2 C3 C4 -0.8(5)
C2 C3 C4 C5 0.4(6)
C3 C4 C5 C6 0.3(6)
C9 O4 C6 C1 174.7(3)
C9 O4 C6 C5 -7.4(5)
C2 C1 C6 O4 178.5(3)
C7 C1 C6 O4 -2.0(4)
C2 C1 C6 C5 0.4(4)
C7 C1 C6 C5 179.9(3)
C4 C5 C6 O4 -178.6(3)
C4 C5 C6 C1 -0.8(5)
C2 C1 C7 O2 114.4(3)
C6 C1 C7 O2 -65.0(3)
C2 C1 C7 O1 -66.0(3)
C6 C1 C7 O1 114.5(3)
